data_7000481
loop_
_publ_author_name
'Steves, Janelle E.'
'Kennedy, Margaret D.'
'Chiang, Karen P.'
'Kassel, William S.'
'Dougherty, William G.'
'Dudley, Timothy J.'
'Zubris, Deanna L.'

_publ_section_title
;
 Synthesis of a bulky bis(imino)pyridine compound: a methodology for
 systematic variation of steric bulk and energetic implications for
 metalation
;
_journal_issue 7
_journal_name_full 'Dalton Transactions'
_journal_page_first 1214
_journal_page_last 1222
_journal_paper_doi 10.1039/b815987d
_journal_year 2009
_chemical_formula_sum 'C31 H39 N3'
_chemical_formula_weight 453.65
_chemical_name_systematic
;
?
;
_space_group_IT_number 14
_symmetry_cell_setting monoclinic
_symmetry_space_group_name_Hall '-P 2ybc'
_symmetry_space_group_name_H-M 'P 1 21/c 1'
_atom_sites_solution_hydrogens geom
_atom_sites_solution_primary direct
_atom_sites_solution_secondary difmap
_audit_creation_method SHELXL-97
_cell_angle_alpha 90.00
_cell_angle_beta 105.5970(10)
_cell_angle_gamma 90.00
_cell_formula_units_Z 4
_cell_length_a 11.5027(4)
_cell_length_b 11.6244(4)
_cell_length_c 20.8562(7)
_cell_measurement_reflns_used 9914
_cell_measurement_temperature 100(2)
_cell_measurement_theta_max 67.96
_cell_measurement_theta_min 3.99
_cell_volume 2686.03(16)
_computing_cell_refinement 'Bruker SAINT'
_computing_data_collection 'Bruker APEX2'
_computing_data_reduction 'Bruker SAINT'
_computing_molecular_graphics 'Bruker SHELXTL'
_computing_publication_material 'Bruker SHELXTL'
_computing_structure_refinement 'SHELXL-97 (Sheldrick, 2008)'
_computing_structure_solution 'SHELXS-97 (Sheldrick, 2008)'
_diffrn_ambient_temperature 100(2)
_diffrn_measured_fraction_theta_full 0.995
_diffrn_measured_fraction_theta_max 0.987
_diffrn_measurement_device_type 'Bruker APEX-II CCD'
_diffrn_measurement_method '\f and \w scans'
_diffrn_radiation_monochromator graphite
_diffrn_radiation_source 'fine-focus sealed tube'
_diffrn_radiation_type CuK\a
_diffrn_radiation_wavelength 1.54178
_diffrn_reflns_av_R_equivalents 0.0226
_diffrn_reflns_av_sigmaI/netI 0.0228
_diffrn_reflns_limit_h_max 13
_diffrn_reflns_limit_h_min -11
_diffrn_reflns_limit_k_max 11
_diffrn_reflns_limit_k_min -13
_diffrn_reflns_limit_l_max 24
_diffrn_reflns_limit_l_min -25
_diffrn_reflns_number 19187
_diffrn_reflns_theta_full 67.00
_diffrn_reflns_theta_max 68.15
_diffrn_reflns_theta_min 3.99
_exptl_absorpt_coefficient_mu 0.496
_exptl_absorpt_correction_T_max 0.9297
_exptl_absorpt_correction_T_min 0.8785
_exptl_absorpt_correction_type multi-scan
_exptl_absorpt_process_details SADABS
_exptl_crystal_colour colourless
_exptl_crystal_density_diffrn 1.122
_exptl_crystal_density_method 'not measured'
_exptl_crystal_description block
_exptl_crystal_F_000 984
_exptl_crystal_size_max 0.27
_exptl_crystal_size_mid 0.24
_exptl_crystal_size_min 0.15
_refine_diff_density_max 0.211
_refine_diff_density_min -0.198
_refine_diff_density_rms 0.034
_refine_ls_extinction_method none
_refine_ls_goodness_of_fit_ref 1.066
_refine_ls_hydrogen_treatment constr
_refine_ls_matrix_type full
_refine_ls_number_parameters 317
_refine_ls_number_reflns 4836
_refine_ls_number_restraints 0
_refine_ls_restrained_S_all 1.066
_refine_ls_R_factor_all 0.0419
_refine_ls_R_factor_gt 0.0402
_refine_ls_shift/su_max 0.000
_refine_ls_shift/su_mean 0.000
_refine_ls_structure_factor_coef Fsqd
_refine_ls_weighting_details 'calc w=1/[\s^2^(Fo^2^)+(0.0411P)^2^+1.0911P] where P=(Fo^2^+2Fc^2^)/3'
_refine_ls_weighting_scheme calc
_refine_ls_wR_factor_gt 0.1003
_refine_ls_wR_factor_ref 0.1014
_reflns_number_gt 4604
_reflns_number_total 4836
_reflns_threshold_expression >2sigma(I)
_cod_data_source_file b815987d.txt
_cod_data_source_block zubr009
_cod_depositor_comments
;
The following automatic conversions were performed:
'_symmetry_cell_setting' value 'Monoclinic' changed to 'monoclinic'
according to '/home/saulius/struct/CIF-dictionaries/cif_core.dic'
dictionary named 'cif_core.dic' version 2.4.1 from 2010-06-29.

Automatic conversion script
Id: cif_fix_enum 1527 2010-12-29 10:47:43Z saulius 
;
_cod_original_sg_symbol_H-M P2(1)/c
_cod_database_code 7000481

loop_
_symmetry_equiv_pos_as_xyz
'x, y, z'
'-x, y+1/2, -z+1/2'
'-x, -y, -z'
'x, -y-1/2, z-1/2'

loop_
_atom_site_label
_atom_site_type_symbol
_atom_site_fract_x
_atom_site_fract_y
_atom_site_fract_z
_atom_site_U_iso_or_equiv
_atom_site_adp_type
_atom_site_occupancy
_atom_site_symmetry_multiplicity
_atom_site_calc_flag
_atom_site_refinement_flags
_atom_site_disorder_assembly
_atom_site_disorder_group
N1 N 0.65054(9) 0.71032(8) 0.14122(5) 0.0209(2) Uani 1 1 d . . .
N2 N 0.39269(9) 0.88292(9) 0.09403(5) 0.0229(2) Uani 1 1 d . . .
N3 N 0.89684(9) 0.64081(9) 0.10695(5) 0.0232(2) Uani 1 1 d . . .
C1 C 0.52945(10) 0.71813(10) 0.12562(5) 0.0206(2) Uani 1 1 d . . .
C2 C 0.45413(11) 0.62617(11) 0.09941(6) 0.0232(3) Uani 1 1 d . . .
H2B H 0.3690 0.6336 0.0901 0.028 Uiso 1 1 calc R . .
C3 C 0.50565(11) 0.52358(10) 0.08719(6) 0.0244(3) Uani 1 1 d . . .
H3B H 0.4562 0.4596 0.0693 0.029 Uiso 1 1 calc R . .
C4 C 0.63042(11) 0.51550(10) 0.10145(6) 0.0241(3) Uani 1 1 d . . .
H4A H 0.6678 0.4465 0.0928 0.029 Uiso 1 1 calc R . .
C5 C 0.69963(10) 0.61096(10) 0.12872(5) 0.0209(2) Uani 1 1 d . . .
C6 C 0.47791(10) 0.83339(10) 0.13710(6) 0.0217(2) Uani 1 1 d . . .
C7 C 0.52419(11) 0.89258(11) 0.20512(6) 0.0248(3) Uani 1 1 d . . .
C8 C 0.44095(13) 0.99292(12) 0.21004(7) 0.0365(3) Uani 1 1 d . . .
H8A H 0.4662 1.0261 0.2549 0.055 Uiso 1 1 calc R . .
H8B H 0.3577 0.9651 0.2012 0.055 Uiso 1 1 calc R . .
H8C H 0.4456 1.0519 0.1772 0.055 Uiso 1 1 calc R . .
C9 C 0.65273(12) 0.93976(12) 0.21567(7) 0.0328(3) Uani 1 1 d . . .
H9A H 0.6757 0.9837 0.2573 0.049 Uiso 1 1 calc R . .
H9B H 0.6554 0.9900 0.1784 0.049 Uiso 1 1 calc R . .
H9C H 0.7091 0.8756 0.2181 0.049 Uiso 1 1 calc R . .
C10 C 0.52251(13) 0.80450(12) 0.25954(6) 0.0335(3) Uani 1 1 d . . .
H10A H 0.5484 0.8417 0.3032 0.050 Uiso 1 1 calc R . .
H10B H 0.5776 0.7411 0.2575 0.050 Uiso 1 1 calc R . .
H10C H 0.4405 0.7744 0.2527 0.050 Uiso 1 1 calc R . .
C11 C 0.33147(11) 0.84152(10) 0.03003(6) 0.0245(3) Uani 1 1 d . . .
C12 C 0.20662(12) 0.82246(11) 0.01984(7) 0.0325(3) Uani 1 1 d . . .
C13 C 0.13643(13) 0.79755(12) -0.04363(8) 0.0409(4) Uani 1 1 d . . .
H13A H 0.0524 0.7840 -0.0510 0.049 Uiso 1 1 calc R . .
C14 C 0.18760(15) 0.79220(12) -0.09636(8) 0.0445(4) Uani 1 1 d . . .
H14A H 0.1383 0.7768 -0.1399 0.053 Uiso 1 1 calc R . .
C15 C 0.31015(15) 0.80918(12) -0.08596(7) 0.0383(3) Uani 1 1 d . . .
H15A H 0.3443 0.8038 -0.1226 0.046 Uiso 1 1 calc R . .
C16 C 0.38531(12) 0.83414(11) -0.02253(6) 0.0285(3) Uani 1 1 d . . .
C17 C 0.15248(13) 0.82816(14) 0.07769(9) 0.0440(4) Uani 1 1 d . . .
H17A H 0.0664 0.8094 0.0626 0.066 Uiso 1 1 calc R . .
H17B H 0.1625 0.9059 0.0965 0.066 Uiso 1 1 calc R . .
H17C H 0.1933 0.7728 0.1118 0.066 Uiso 1 1 calc R . .
C18 C 0.51823(12) 0.85128(13) -0.01288(7) 0.0346(3) Uani 1 1 d . . .
H18A H 0.5497 0.9034 0.0247 0.052 Uiso 1 1 calc R . .
H18B H 0.5321 0.8847 -0.0533 0.052 Uiso 1 1 calc R . .
H18C H 0.5596 0.7770 -0.0038 0.052 Uiso 1 1 calc R . .
C19 C 0.83655(10) 0.60866(10) 0.14659(6) 0.0222(3) Uani 1 1 d . . .
C20 C 0.90461(11) 0.56688(11) 0.21631(6) 0.0272(3) Uani 1 1 d . . .
C21 C 0.86570(18) 0.44382(14) 0.22656(8) 0.0522(4) Uani 1 1 d . . .
H21A H 0.9078 0.4179 0.2715 0.078 Uiso 1 1 calc R . .
H21B H 0.8860 0.3929 0.1937 0.078 Uiso 1 1 calc R . .
H21C H 0.7784 0.4419 0.2210 0.078 Uiso 1 1 calc R . .
C22 C 0.87310(13) 0.64445(14) 0.26831(7) 0.0378(3) Uani 1 1 d . . .
H22A H 0.9150 0.6171 0.3130 0.057 Uiso 1 1 calc R . .
H22B H 0.7858 0.6426 0.2627 0.057 Uiso 1 1 calc R . .
H22C H 0.8983 0.7235 0.2626 0.057 Uiso 1 1 calc R . .
C23 C 1.04069(13) 0.57068(18) 0.22525(7) 0.0478(4) Uani 1 1 d . . .
H23A H 1.0827 0.5455 0.2704 0.072 Uiso 1 1 calc R . .
H23B H 1.0651 0.6495 0.2184 0.072 Uiso 1 1 calc R . .
H23C H 1.0617 0.5195 0.1927 0.072 Uiso 1 1 calc R . .
C24 C 0.84407(10) 0.68291(11) 0.04168(6) 0.0223(3) Uani 1 1 d . . .
C25 C 0.82756(10) 0.60670(11) -0.01227(6) 0.0248(3) Uani 1 1 d . . .
C26 C 0.79091(11) 0.65188(12) -0.07637(6) 0.0303(3) Uani 1 1 d . . .
H26A H 0.7787 0.6017 -0.1135 0.036 Uiso 1 1 calc R . .
C27 C 0.77192(12) 0.76888(13) -0.08688(7) 0.0339(3) Uani 1 1 d . . .
H27A H 0.7465 0.7983 -0.1309 0.041 Uiso 1 1 calc R . .
C28 C 0.79008(12) 0.84281(12) -0.03315(7) 0.0323(3) Uani 1 1 d . . .
H28A H 0.7776 0.9230 -0.0408 0.039 Uiso 1 1 calc R . .
C29 C 0.82635(11) 0.80176(11) 0.03184(6) 0.0265(3) Uani 1 1 d . . .
C30 C 0.85046(12) 0.48009(11) -0.00057(7) 0.0298(3) Uani 1 1 d . . .
H30A H 0.8586 0.4438 -0.0415 0.045 Uiso 1 1 calc R . .
H30B H 0.7827 0.4451 0.0125 0.045 Uiso 1 1 calc R . .
H30C H 0.9250 0.4688 0.0350 0.045 Uiso 1 1 calc R . .
C31 C 0.84601(13) 0.88254(12) 0.09002(7) 0.0338(3) Uani 1 1 d . . .
H31A H 0.8411 0.9622 0.0741 0.051 Uiso 1 1 calc R . .
H31B H 0.9259 0.8687 0.1205 0.051 Uiso 1 1 calc R . .
H31C H 0.7839 0.8694 0.1134 0.051 Uiso 1 1 calc R . .

loop_
_atom_site_aniso_label
_atom_site_aniso_U_11
_atom_site_aniso_U_22
_atom_site_aniso_U_33
_atom_site_aniso_U_23
_atom_site_aniso_U_13
_atom_site_aniso_U_12
N1 0.0225(5) 0.0210(5) 0.0186(5) 0.0006(4) 0.0045(4) 0.0006(4)
N2 0.0205(5) 0.0231(5) 0.0253(5) -0.0001(4) 0.0064(4) 0.0000(4)
N3 0.0223(5) 0.0239(5) 0.0224(5) -0.0025(4) 0.0042(4) 0.0021(4)
C1 0.0218(5) 0.0224(6) 0.0172(5) 0.0015(4) 0.0046(4) 0.0003(5)
C2 0.0218(6) 0.0255(6) 0.0219(6) 0.0013(5) 0.0050(5) -0.0013(5)
C3 0.0282(6) 0.0220(6) 0.0220(6) -0.0012(5) 0.0048(5) -0.0051(5)
C4 0.0304(6) 0.0203(6) 0.0224(6) -0.0007(5) 0.0084(5) 0.0017(5)
C5 0.0244(6) 0.0223(6) 0.0162(5) 0.0018(4) 0.0057(4) 0.0017(5)
C6 0.0192(5) 0.0219(6) 0.0251(6) 0.0003(5) 0.0078(5) -0.0021(5)
C7 0.0273(6) 0.0235(6) 0.0231(6) -0.0024(5) 0.0060(5) 0.0020(5)
C8 0.0423(8) 0.0342(7) 0.0303(7) -0.0079(6) 0.0053(6) 0.0109(6)
C9 0.0336(7) 0.0313(7) 0.0321(7) -0.0099(5) 0.0065(5) -0.0060(6)
C10 0.0441(8) 0.0319(7) 0.0244(6) -0.0010(5) 0.0090(6) -0.0003(6)
C11 0.0255(6) 0.0175(6) 0.0275(6) 0.0009(5) 0.0015(5) 0.0029(5)
C12 0.0258(6) 0.0212(6) 0.0457(8) 0.0008(5) 0.0011(6) 0.0015(5)
C13 0.0313(7) 0.0244(7) 0.0546(9) -0.0016(6) -0.0101(7) 0.0004(6)
C14 0.0538(9) 0.0232(7) 0.0384(8) -0.0040(6) -0.0190(7) 0.0066(6)
C15 0.0592(9) 0.0246(7) 0.0260(7) 0.0007(5) 0.0026(6) 0.0112(6)
C16 0.0357(7) 0.0206(6) 0.0268(6) 0.0021(5) 0.0044(5) 0.0065(5)
C17 0.0259(7) 0.0423(9) 0.0655(10) -0.0013(7) 0.0153(7) -0.0039(6)
C18 0.0394(8) 0.0358(7) 0.0325(7) 0.0054(6) 0.0165(6) 0.0080(6)
C19 0.0245(6) 0.0197(6) 0.0218(6) -0.0031(4) 0.0054(5) 0.0029(5)
C20 0.0276(6) 0.0317(7) 0.0205(6) -0.0002(5) 0.0035(5) 0.0062(5)
C21 0.0757(12) 0.0363(8) 0.0309(8) 0.0092(6) -0.0091(8) 0.0007(8)
C22 0.0348(7) 0.0506(9) 0.0237(7) -0.0070(6) 0.0006(5) 0.0099(6)
C23 0.0298(7) 0.0836(13) 0.0274(7) 0.0079(7) 0.0031(6) 0.0207(8)
C24 0.0162(5) 0.0277(6) 0.0234(6) 0.0012(5) 0.0060(4) -0.0005(5)
C25 0.0181(5) 0.0302(7) 0.0262(6) -0.0014(5) 0.0064(5) -0.0019(5)
C26 0.0240(6) 0.0431(8) 0.0237(6) -0.0021(5) 0.0064(5) -0.0031(6)
C27 0.0270(6) 0.0482(8) 0.0271(7) 0.0124(6) 0.0086(5) 0.0035(6)
C28 0.0291(7) 0.0310(7) 0.0399(8) 0.0113(6) 0.0147(6) 0.0052(5)
C29 0.0216(6) 0.0277(6) 0.0323(7) 0.0019(5) 0.0111(5) 0.0003(5)
C30 0.0308(7) 0.0290(7) 0.0307(7) -0.0058(5) 0.0101(5) -0.0028(5)
C31 0.0376(7) 0.0252(7) 0.0430(8) -0.0029(6) 0.0186(6) -0.0009(6)

loop_
_atom_type_symbol
_atom_type_description
_atom_type_scat_dispersion_real
_atom_type_scat_dispersion_imag
_atom_type_scat_source
C C 0.0181 0.0091 'International Tables Vol C Tables 4.2.6.8 and 6.1.1.4'
H H 0.0000 0.0000 'International Tables Vol C Tables 4.2.6.8 and 6.1.1.4'
N N 0.0311 0.0180 'International Tables Vol C Tables 4.2.6.8 and 6.1.1.4'

loop_
_geom_angle_atom_site_label_1
_geom_angle_atom_site_label_2
_geom_angle_atom_site_label_3
_geom_angle
_geom_angle_site_symmetry_1
_geom_angle_site_symmetry_3
_geom_angle_publ_flag
C5 N1 C1 118.27(10) . . ?
C6 N2 C11 127.17(10) . . ?
C19 N3 C24 123.92(10) . . ?
N1 C1 C2 122.53(11) . . ?
N1 C1 C6 116.53(10) . . ?
C2 C1 C6 120.94(10) . . ?
C3 C2 C1 118.78(11) . . ?
C2 C3 C4 119.18(11) . . ?
C3 C4 C5 118.51(11) . . ?
N1 C5 C4 122.70(11) . . ?
N1 C5 C19 115.50(10) . . ?
C4 C5 C19 121.80(10) . . ?
N2 C6 C1 123.31(11) . . ?
N2 C6 C7 117.25(10) . . ?
C1 C6 C7 119.35(10) . . ?
C8 C7 C10 109.08(11) . . ?
C8 C7 C9 108.29(11) . . ?
C10 C7 C9 109.62(11) . . ?
C8 C7 C6 109.60(10) . . ?
C10 C7 C6 108.31(10) . . ?
C9 C7 C6 111.91(10) . . ?
C16 C11 C12 121.27(12) . . ?
C16 C11 N2 123.15(11) . . ?
C12 C11 N2 115.05(11) . . ?
C13 C12 C11 119.04(14) . . ?
C13 C12 C17 121.14(13) . . ?
C11 C12 C17 119.82(12) . . ?
C14 C13 C12 120.49(14) . . ?
C13 C14 C15 120.25(13) . . ?
C14 C15 C16 121.46(14) . . ?
C11 C16 C15 117.47(13) . . ?
C11 C16 C18 122.44(11) . . ?
C15 C16 C18 120.09(13) . . ?
N3 C19 C5 123.17(10) . . ?
N3 C19 C20 118.79(10) . . ?
C5 C19 C20 118.03(10) . . ?
C23 C20 C22 109.12(11) . . ?
C23 C20 C21 109.80(13) . . ?
C22 C20 C21 108.56(12) . . ?
C23 C20 C19 110.61(10) . . ?
C22 C20 C19 109.16(10) . . ?
C21 C20 C19 109.54(11) . . ?
C25 C24 C29 121.38(11) . . ?
C25 C24 N3 118.78(11) . . ?
C29 C24 N3 119.16(11) . . ?
C26 C25 C24 118.18(12) . . ?
C26 C25 C30 121.32(12) . . ?
C24 C25 C30 120.49(11) . . ?
C27 C26 C25 121.09(12) . . ?
C28 C27 C26 119.93(12) . . ?
C27 C28 C29 121.12(13) . . ?
C28 C29 C24 118.29(12) . . ?
C28 C29 C31 120.87(12) . . ?
C24 C29 C31 120.84(12) . . ?

loop_
_geom_bond_atom_site_label_1
_geom_bond_atom_site_label_2
_geom_bond_distance
_geom_bond_site_symmetry_2
_geom_bond_publ_flag
N1 C5 1.3417(15) . ?
N1 C1 1.3455(15) . ?
N2 C6 1.2750(16) . ?
N2 C11 1.4155(15) . ?
N3 C19 1.2698(16) . ?
N3 C24 1.4200(15) . ?
C1 C2 1.3920(17) . ?
C1 C6 1.5101(16) . ?
C2 C3 1.3855(18) . ?
C3 C4 1.3883(17) . ?
C4 C5 1.3947(17) . ?
C5 C19 1.5179(16) . ?
C6 C7 1.5373(16) . ?
C7 C8 1.5300(18) . ?
C7 C10 1.5325(18) . ?
C7 C9 1.5362(18) . ?
C11 C16 1.3992(18) . ?
C11 C12 1.4116(18) . ?
C12 C13 1.383(2) . ?
C12 C17 1.501(2) . ?
C13 C14 1.381(2) . ?
C14 C15 1.382(2) . ?
C15 C16 1.4024(19) . ?
C16 C18 1.5008(19) . ?
C19 C20 1.5333(16) . ?
C20 C23 1.5263(19) . ?
C20 C22 1.5272(18) . ?
C20 C21 1.531(2) . ?
C24 C25 1.4044(17) . ?
C24 C29 1.4035(18) . ?
C25 C26 1.3921(18) . ?
C25 C30 1.5035(18) . ?
C26 C27 1.385(2) . ?
C27 C28 1.383(2) . ?
C28 C29 1.3910(18) . ?
C29 C31 1.5027(18) . ?

loop_
_geom_torsion_atom_site_label_1
_geom_torsion_atom_site_label_2
_geom_torsion_atom_site_label_3
_geom_torsion_atom_site_label_4
_geom_torsion
_geom_torsion_site_symmetry_1
_geom_torsion_site_symmetry_2
_geom_torsion_site_symmetry_3
_geom_torsion_site_symmetry_4
_geom_torsion_publ_flag
C5 N1 C1 C2 2.36(16) . . . . ?
C5 N1 C1 C6 -176.84(10) . . . . ?
N1 C1 C2 C3 -1.84(17) . . . . ?
C6 C1 C2 C3 177.33(10) . . . . ?
C1 C2 C3 C4 0.08(17) . . . . ?
C2 C3 C4 C5 1.03(17) . . . . ?
C1 N1 C5 C4 -1.17(16) . . . . ?
C1 N1 C5 C19 179.14(10) . . . . ?
C3 C4 C5 N1 -0.50(17) . . . . ?
C3 C4 C5 C19 179.17(10) . . . . ?
C11 N2 C6 C1 0.49(18) . . . . ?
C11 N2 C6 C7 -176.07(11) . . . . ?
N1 C1 C6 N2 132.53(12) . . . . ?
C2 C1 C6 N2 -46.68(16) . . . . ?
N1 C1 C6 C7 -50.98(14) . . . . ?
C2 C1 C6 C7 129.81(12) . . . . ?
N2 C6 C7 C8 9.05(15) . . . . ?
C1 C6 C7 C8 -167.65(11) . . . . ?
N2 C6 C7 C10 127.95(12) . . . . ?
C1 C6 C7 C10 -48.75(14) . . . . ?
N2 C6 C7 C9 -111.10(12) . . . . ?
C1 C6 C7 C9 72.20(14) . . . . ?
C6 N2 C11 C16 -70.32(17) . . . . ?
C6 N2 C11 C12 117.90(13) . . . . ?
C16 C11 C12 C13 -0.87(19) . . . . ?
N2 C11 C12 C13 171.07(11) . . . . ?
C16 C11 C12 C17 178.46(12) . . . . ?
N2 C11 C12 C17 -9.60(17) . . . . ?
C11 C12 C13 C14 -0.5(2) . . . . ?
C17 C12 C13 C14 -179.77(13) . . . . ?
C12 C13 C14 C15 1.5(2) . . . . ?
C13 C14 C15 C16 -1.2(2) . . . . ?
C12 C11 C16 C15 1.16(18) . . . . ?
N2 C11 C16 C15 -170.12(11) . . . . ?
C12 C11 C16 C18 -178.56(12) . . . . ?
N2 C11 C16 C18 10.16(19) . . . . ?
C14 C15 C16 C11 -0.15(19) . . . . ?
C14 C15 C16 C18 179.57(12) . . . . ?
C24 N3 C19 C5 0.25(18) . . . . ?
C24 N3 C19 C20 -178.91(11) . . . . ?
N1 C5 C19 N3 -87.71(14) . . . . ?
C4 C5 C19 N3 92.59(15) . . . . ?
N1 C5 C19 C20 91.46(13) . . . . ?
C4 C5 C19 C20 -88.24(14) . . . . ?
N3 C19 C20 C23 -0.71(17) . . . . ?
C5 C19 C20 C23 -179.92(12) . . . . ?
N3 C19 C20 C22 119.37(13) . . . . ?
C5 C19 C20 C22 -59.83(15) . . . . ?
N3 C19 C20 C21 -121.88(14) . . . . ?
C5 C19 C20 C21 58.91(15) . . . . ?
C19 N3 C24 C25 -96.91(14) . . . . ?
C19 N3 C24 C29 92.35(15) . . . . ?
C29 C24 C25 C26 -1.07(17) . . . . ?
N3 C24 C25 C26 -171.59(10) . . . . ?
C29 C24 C25 C30 178.25(11) . . . . ?
N3 C24 C25 C30 7.73(16) . . . . ?
C24 C25 C26 C27 0.43(18) . . . . ?
C30 C25 C26 C27 -178.89(12) . . . . ?
C25 C26 C27 C28 0.37(19) . . . . ?
C26 C27 C28 C29 -0.56(19) . . . . ?
C27 C28 C29 C24 -0.07(18) . . . . ?
C27 C28 C29 C31 179.96(12) . . . . ?
C25 C24 C29 C28 0.90(17) . . . . ?
N3 C24 C29 C28 171.38(10) . . . . ?
C25 C24 C29 C31 -179.14(11) . . . . ?
N3 C24 C29 C31 -8.65(17) . . . . ?

loop_
_cod_related_entry_id
_cod_related_entry_database
_cod_related_entry_code
1 ChemSpider 30652576
